data_1516029
loop_
_publ_author_name
'Suttil, James A.'
'Wasserscheid, Peter'
'McGuinness, David S.'
'Gardiner, Michael G.'
'Evans, Stephen J.'

_publ_section_title
;
 A survey of pendant donor-functionalised (N,O) phosphine ligands for
 Cr-catalysed ethylene tri- and tetramerisation
;
_journal_issue 8
_journal_name_full 'Catalysis Science &amp; Technology'
_journal_page_first 2574
_journal_paper_doi 10.1039/c4cy00457d
_journal_volume 4
_journal_year 2014
_chemical_formula_sum 'C33.5 H34 Cl5 N O P2 Si Ti'
_chemical_formula_weight 781.80
_chemical_name_systematic
; 
 ? 
;
_space_group_IT_number 4
_symmetry_cell_setting monoclinic
_symmetry_Int_Tables_number 4
_symmetry_space_group_name_Hall 'P 2yb'
_symmetry_space_group_name_H-M 'P 1 21 1'
_atom_sites_solution_hydrogens geom
_atom_sites_solution_primary direct
_atom_sites_solution_secondary difmap
_audit_creation_method SHELXL-97
_cell_angle_alpha 90.00
_cell_angle_beta 103.737(3)
_cell_angle_gamma 90.00
_cell_formula_units_Z 4
_cell_length_a 11.5300(8)
_cell_length_b 15.3370(7)
_cell_length_c 20.8500(17)
_cell_measurement_reflns_used 60969
_cell_measurement_temperature 173(2)
_cell_measurement_theta_max 30.86
_cell_measurement_theta_min 1.67
_cell_volume 3581.6(4)
_computing_cell_refinement XDS
_computing_data_collection BLU-ICE
_computing_data_reduction XDS
_computing_molecular_graphics
;
'X-SEED (Barbour, 2008) and ORTEPIII (Farrugia, 2008)' 
;
_computing_publication_material 'WinGX (Farrugia, 1999)'
_computing_structure_refinement 'SHELXL-97 (Sheldrick, 1997)'
_computing_structure_solution 'SHELXS-97 (Sheldrick, 1990)'
_diffrn_ambient_temperature 173(2)
_diffrn_detector_area_resol_mean 'ADSC Q315'
_diffrn_measured_fraction_theta_full 0.919
_diffrn_measured_fraction_theta_max 0.919
_diffrn_measurement_device_type '3-ID1 Australian Synchrotron'
_diffrn_measurement_method Rotation
_diffrn_radiation_monochromator Si<111>
_diffrn_radiation_source 'Synchrotron ID'
_diffrn_radiation_type Synchrotron
_diffrn_radiation_wavelength 0.71080
_diffrn_reflns_av_R_equivalents 0.0647
_diffrn_reflns_av_sigmaI/netI 0.0546
_diffrn_reflns_limit_h_max 16
_diffrn_reflns_limit_h_min -16
_diffrn_reflns_limit_k_max 19
_diffrn_reflns_limit_k_min -19
_diffrn_reflns_limit_l_max 29
_diffrn_reflns_limit_l_min -29
_diffrn_reflns_number 77400
_diffrn_reflns_theta_full 30.86
_diffrn_reflns_theta_max 30.86
_diffrn_reflns_theta_min 1.67
_exptl_absorpt_coefficient_mu 0.764
_exptl_absorpt_correction_type none
_exptl_crystal_colour orange
_exptl_crystal_density_diffrn 1.450
_exptl_crystal_density_method 'not measured'
_exptl_crystal_description prism
_exptl_crystal_F_000 1604
_exptl_crystal_size_max 0.01
_exptl_crystal_size_mid 0.01
_exptl_crystal_size_min 0.01
_refine_diff_density_max 0.825
_refine_diff_density_min -1.128
_refine_diff_density_rms 0.097
_refine_ls_abs_structure_details 'Flack H D (1983), Acta Cryst. A39, 876-881'
_refine_ls_abs_structure_Flack 0.53(3)
_refine_ls_extinction_method none
_refine_ls_goodness_of_fit_ref 1.143
_refine_ls_hydrogen_treatment constr
_refine_ls_matrix_type full
_refine_ls_number_parameters 808
_refine_ls_number_reflns 20509
_refine_ls_number_restraints 1
_refine_ls_restrained_S_all 1.143
_refine_ls_R_factor_all 0.0568
_refine_ls_R_factor_gt 0.0450
_refine_ls_shift/su_max 0.002
_refine_ls_shift/su_mean 0.000
_refine_ls_structure_factor_coef Fsqd
_refine_ls_weighting_details 'calc w=1/[\s^2^(Fo^2^)+(0.0591P)^2^+4.6124P] where P=(Fo^2^+2Fc^2^)/3'
_refine_ls_weighting_scheme calc
_refine_ls_wR_factor_gt 0.1102
_refine_ls_wR_factor_ref 0.1448
_reflns_number_gt 18238
_reflns_number_total 20509
_reflns_threshold_expression >2sigma(I)
_cod_data_source_file c4cy00457d1.cif
_cod_data_source_block d:\gard2m~1\as30js32\temp
_cod_depositor_comments 'Adding full bibliography for 1516026--1516030.cif.'
_cod_original_sg_symbol_H-M 'P 21'
_cod_original_formula_sum 'C33.50 H34 Cl5 N O P2 Si Ti'
_cod_database_code 1516029

loop_
_symmetry_equiv_pos_as_xyz
'x, y, z'
'-x, y+1/2, -z'

loop_
_atom_site_label
_atom_site_type_symbol
_atom_site_fract_x
_atom_site_fract_y
_atom_site_fract_z
_atom_site_U_iso_or_equiv
_atom_site_adp_type
_atom_site_occupancy
_atom_site_symmetry_multiplicity
_atom_site_calc_flag
_atom_site_refinement_flags
Ti1 Ti 0.56418(4) 0.39341(5) 0.33529(2) 0.01670(10) Uani 1 1 d .
Ti2 Ti 1.48785(4) 0.38913(6) 0.73600(2) 0.02087(11) Uani 1 1 d .
Cl1 Cl 0.48981(5) 0.39246(8) 0.42730(3) 0.02044(13) Uani 1 1 d .
Cl2 Cl 0.68090(6) 0.39294(8) 0.25973(3) 0.02232(13) Uani 1 1 d .
Cl3 Cl 0.46529(8) 0.27199(7) 0.29188(5) 0.02429(18) Uani 1 1 d .
Cl4 Cl 0.47477(8) 0.52050(7) 0.29526(5) 0.02361(18) Uani 1 1 d .
Cl5 Cl 1.33587(6) 0.39389(8) 0.78981(3) 0.02660(15) Uani 1 1 d .
Cl6 Cl 1.67081(6) 0.38303(8) 0.71102(4) 0.02582(16) Uani 1 1 d .
Cl7 Cl 1.42172(9) 0.26686(8) 0.68035(5) 0.0306(2) Uani 1 1 d .
Cl8 Cl 1.43455(10) 0.51334(8) 0.68070(6) 0.0336(2) Uani 1 1 d .
Cl9 Cl 0.3904(2) 0.40872(16) 0.06231(7) 0.0883(8) Uani 1 1 d .
Cl10 Cl 0.24007(13) 0.35719(17) 0.14678(12) 0.1046(10) Uani 1 1 d .
P1 P 0.73678(8) 0.29958(6) 0.40864(4) 0.01612(17) Uani 1 1 d .
P2 P 0.74209(7) 0.47988(6) 0.41139(4) 0.01616(17) Uani 1 1 d .
P3 P 1.58920(8) 0.29923(7) 0.84219(5) 0.01856(18) Uani 1 1 d .
P4 P 1.60017(8) 0.47863(7) 0.84046(5) 0.01899(18) Uani 1 1 d .
Si1 Si 1.07846(7) 0.38749(13) 0.32447(4) 0.0332(2) Uani 1 1 d .
Si2 Si 2.01234(8) 0.37235(7) 0.86665(5) 0.0258(2) Uani 1 1 d .
O1 O 0.99641(17) 0.3883(3) 0.38078(9) 0.0264(5) Uani 1 1 d .
O7 O 1.87823(19) 0.3760(2) 0.88638(11) 0.0236(6) Uani 1 1 d .
N1 N 0.81725(18) 0.3877(2) 0.44500(10) 0.0164(4) Uani 1 1 d .
N2 N 1.64059(19) 0.3886(3) 0.88990(10) 0.0179(4) Uani 1 1 d .
C1 C 1.0304(2) 0.3863(3) 0.44736(13) 0.0207(6) Uani 1 1 d .
C2 C 0.9398(2) 0.3857(3) 0.48205(13) 0.0183(5) Uani 1 1 d .
C3 C 0.9685(3) 0.3837(3) 0.55077(13) 0.0224(6) Uani 1 1 d .
H3 H 0.9068 0.3830 0.5739 0.027 Uiso 1 1 calc R
C4 C 1.0874(3) 0.3826(3) 0.58559(15) 0.0280(7) Uani 1 1 d .
H4 H 1.1072 0.3817 0.6325 0.034 Uiso 1 1 calc R
C5 C 1.1771(3) 0.3827(3) 0.55109(16) 0.0261(7) Uani 1 1 d .
H5 H 1.2584 0.3819 0.5747 0.031 Uiso 1 1 calc R
C6 C 1.1491(2) 0.3839(3) 0.48295(15) 0.0249(7) Uani 1 1 d .
H6 H 1.2112 0.3831 0.4601 0.030 Uiso 1 1 calc R
C7 C 0.7041(3) 0.2305(2) 0.47290(18) 0.0169(6) Uani 1 1 d .
C8 C 0.6870(3) 0.1419(3) 0.4604(2) 0.0234(8) Uani 1 1 d .
H8 H 0.7014 0.1179 0.4210 0.028 Uiso 1 1 calc R
C9 C 0.6488(4) 0.0876(3) 0.5052(2) 0.0292(9) Uani 1 1 d .
H9 H 0.6364 0.0272 0.4960 0.035 Uiso 1 1 calc R
C10 C 0.6289(4) 0.1225(3) 0.5637(2) 0.0292(9) Uani 1 1 d .
H10 H 0.6022 0.0860 0.5942 0.035 Uiso 1 1 calc R
C11 C 0.6484(4) 0.2104(3) 0.5769(2) 0.0257(8) Uani 1 1 d .
H11 H 0.6372 0.2342 0.6171 0.031 Uiso 1 1 calc R
C12 C 0.6845(3) 0.2639(3) 0.5315(2) 0.0229(7) Uani 1 1 d .
H12 H 0.6959 0.3244 0.5406 0.027 Uiso 1 1 calc R
C13 C 0.8274(3) 0.2246(3) 0.37362(19) 0.0188(7) Uani 1 1 d .
C14 C 0.7818(4) 0.1912(3) 0.3110(2) 0.0266(8) Uani 1 1 d .
H14 H 0.7109 0.2151 0.2839 0.032 Uiso 1 1 calc R
C15 C 0.8402(4) 0.1226(3) 0.2877(2) 0.0316(9) Uani 1 1 d .
H15 H 0.8084 0.0993 0.2450 0.038 Uiso 1 1 calc R
C16 C 0.9438(4) 0.0888(3) 0.3269(2) 0.0338(10) Uani 1 1 d .
H16 H 0.9836 0.0423 0.3109 0.041 Uiso 1 1 calc R
C17 C 0.9902(4) 0.1222(3) 0.3893(2) 0.0315(9) Uani 1 1 d .
H17 H 1.0621 0.0989 0.4157 0.038 Uiso 1 1 calc R
C18 C 0.9324(3) 0.1897(3) 0.4135(2) 0.0233(7) Uani 1 1 d .
H18 H 0.9638 0.2120 0.4567 0.028 Uiso 1 1 calc R
C19 C 0.7104(3) 0.5467(2) 0.47697(19) 0.0178(7) Uani 1 1 d .
C20 C 0.6953(4) 0.5120(3) 0.5367(2) 0.0229(7) Uani 1 1 d .
H20 H 0.7112 0.4521 0.5466 0.027 Uiso 1 1 calc R
C21 C 0.6570(4) 0.5655(3) 0.5813(2) 0.0274(9) Uani 1 1 d .
H21 H 0.6474 0.5419 0.6218 0.033 Uiso 1 1 calc R
C22 C 0.6330(4) 0.6520(3) 0.5677(2) 0.0307(9) Uani 1 1 d .
H22 H 0.6049 0.6877 0.5981 0.037 Uiso 1 1 calc R
C23 C 0.6499(4) 0.6872(3) 0.5091(3) 0.0312(9) Uani 1 1 d .
H23 H 0.6345 0.7473 0.4999 0.037 Uiso 1 1 calc R
C24 C 0.6890(4) 0.6355(3) 0.4644(2) 0.0246(8) Uani 1 1 d .
H24 H 0.7014 0.6604 0.4248 0.030 Uiso 1 1 calc R
C25 C 0.8387(3) 0.5537(3) 0.37949(19) 0.0196(7) Uani 1 1 d .
C26 C 0.7995(4) 0.5886(3) 0.3163(2) 0.0262(8) Uani 1 1 d .
H26 H 0.7270 0.5687 0.2882 0.031 Uiso 1 1 calc R
C27 C 0.8668(4) 0.6526(3) 0.2943(2) 0.0308(9) Uani 1 1 d .
H27 H 0.8402 0.6768 0.2513 0.037 Uiso 1 1 calc R
C28 C 0.9730(4) 0.6808(3) 0.3357(2) 0.0324(9) Uani 1 1 d .
H28 H 1.0197 0.7236 0.3205 0.039 Uiso 1 1 calc R
C29 C 1.0115(4) 0.6476(3) 0.3985(2) 0.0271(8) Uani 1 1 d .
H29 H 1.0839 0.6679 0.4264 0.033 Uiso 1 1 calc R
C30 C 0.9445(3) 0.5844(3) 0.4211(2) 0.0225(7) Uani 1 1 d .
H30 H 0.9704 0.5621 0.4646 0.027 Uiso 1 1 calc R
C31 C 0.9691(4) 0.3987(11) 0.24426(19) 0.112(4) Uani 1 1 d .
H31A H 0.9209 0.3455 0.2351 0.168 Uiso 1 1 calc R
H31B H 1.0115 0.4078 0.2093 0.168 Uiso 1 1 calc R
H31C H 0.9169 0.4486 0.2459 0.168 Uiso 1 1 calc R
C32 C 1.1641(7) 0.2859(4) 0.3300(4) 0.0605(19) Uani 1 1 d .
H32A H 1.2181 0.2812 0.3739 0.091 Uiso 1 1 calc R
H32B H 1.2107 0.2859 0.2963 0.091 Uiso 1 1 calc R
H32C H 1.1091 0.2361 0.3226 0.091 Uiso 1 1 calc R
C33 C 1.1826(5) 0.4819(4) 0.3369(3) 0.0436(12) Uani 1 1 d .
H33A H 1.1394 0.5349 0.3436 0.065 Uiso 1 1 calc R
H33B H 1.2152 0.4890 0.2979 0.065 Uiso 1 1 calc R
H33C H 1.2479 0.4715 0.3758 0.065 Uiso 1 1 calc R
C34 C 1.8541(3) 0.3796(3) 0.94620(15) 0.0209(7) Uani 1 1 d .
C35 C 1.7337(2) 0.3871(3) 0.94992(13) 0.0195(5) Uani 1 1 d .
C36 C 1.7051(3) 0.3937(3) 1.01087(13) 0.0221(5) Uani 1 1 d .
H36 H 1.6240 0.3997 1.0128 0.027 Uiso 1 1 calc R
C37 C 1.7940(3) 0.3916(4) 1.06897(13) 0.0264(6) Uani 1 1 d .
H37 H 1.7741 0.3967 1.1105 0.032 Uiso 1 1 calc R
C38 C 1.9116(3) 0.3820(4) 1.06560(16) 0.0302(8) Uani 1 1 d .
H38 H 1.9727 0.3795 1.1052 0.036 Uiso 1 1 calc R
C39 C 1.9416(3) 0.3759(3) 1.00550(17) 0.0286(9) Uani 1 1 d .
H39 H 2.0230 0.3691 1.0044 0.034 Uiso 1 1 calc R
C40 C 1.4893(3) 0.2349(3) 0.8794(2) 0.0219(7) Uani 1 1 d .
C41 C 1.4481(4) 0.1581(3) 0.8455(2) 0.0314(9) Uani 1 1 d .
H41 H 1.4710 0.1441 0.8059 0.038 Uiso 1 1 calc R
C42 C 1.3737(4) 0.1021(3) 0.8699(2) 0.0314(9) Uani 1 1 d .
H42 H 1.3458 0.0498 0.8470 0.038 Uiso 1 1 calc R
C43 C 1.3406(4) 0.1228(3) 0.9273(2) 0.0277(8) Uani 1 1 d .
H43 H 1.2895 0.0848 0.9439 0.033 Uiso 1 1 calc R
C44 C 1.3817(3) 0.1992(3) 0.9613(2) 0.0272(8) Uani 1 1 d .
H44 H 1.3598 0.2128 1.0013 0.033 Uiso 1 1 calc R
C45 C 1.4553(3) 0.2557(3) 0.93652(19) 0.0233(7) Uani 1 1 d .
H45 H 1.4819 0.3085 0.9590 0.028 Uiso 1 1 calc R
C46 C 1.7092(3) 0.2198(3) 0.85085(19) 0.0199(7) Uani 1 1 d .
C47 C 1.7534(3) 0.1803(3) 0.9123(2) 0.0273(8) Uani 1 1 d .
H47 H 1.7246 0.1983 0.9493 0.033 Uiso 1 1 calc R
C48 C 1.8387(4) 0.1154(3) 0.9196(3) 0.0386(10) Uani 1 1 d .
H48 H 1.8686 0.0891 0.9615 0.046 Uiso 1 1 calc R
C49 C 1.8808(5) 0.0883(4) 0.8653(3) 0.0435(11) Uani 1 1 d .
H49 H 1.9392 0.0435 0.8701 0.052 Uiso 1 1 calc R
C50 C 1.8370(5) 0.1271(3) 0.8046(3) 0.0407(11) Uani 1 1 d .
H50 H 1.8663 0.1092 0.7677 0.049 Uiso 1 1 calc R
C51 C 1.7508(4) 0.1920(3) 0.7968(2) 0.0303(9) Uani 1 1 d .
H51 H 1.7201 0.2174 0.7546 0.036 Uiso 1 1 calc R
C52 C 1.5065(3) 0.5506(3) 0.87560(19) 0.0214(7) Uani 1 1 d .
C53 C 1.4449(3) 0.5256(3) 0.9226(2) 0.0247(8) Uani 1 1 d .
H53 H 1.4545 0.4684 0.9406 0.030 Uiso 1 1 calc R
C54 C 1.3694(4) 0.5845(3) 0.9431(2) 0.0281(8) Uani 1 1 d .
H54 H 1.3304 0.5682 0.9767 0.034 Uiso 1 1 calc R
C55 C 1.3505(4) 0.6666(3) 0.9152(2) 0.0316(9) Uani 1 1 d .
H55 H 1.2974 0.7060 0.9287 0.038 Uiso 1 1 calc R
C56 C 1.4097(4) 0.6916(3) 0.8669(2) 0.0301(9) Uani 1 1 d .
H56 H 1.3962 0.7476 0.8472 0.036 Uiso 1 1 calc R
C57 C 1.4886(4) 0.6337(3) 0.8479(2) 0.0275(8) Uani 1 1 d .
H57 H 1.5304 0.6511 0.8159 0.033 Uiso 1 1 calc R
C58 C 1.7317(3) 0.5482(3) 0.8482(2) 0.0212(7) Uani 1 1 d .
C59 C 1.7749(4) 0.5701(3) 0.7937(2) 0.0290(8) Uani 1 1 d .
H59 H 1.7390 0.5469 0.7514 0.035 Uiso 1 1 calc R
C60 C 1.8721(5) 0.6269(3) 0.8017(3) 0.0411(11) Uani 1 1 d .
H60 H 1.9024 0.6416 0.7645 0.049 Uiso 1 1 calc R
C61 C 1.9246(4) 0.6618(3) 0.8621(3) 0.0436(11) Uani 1 1 d .
H61 H 1.9919 0.6991 0.8668 0.052 Uiso 1 1 calc R
C62 C 1.8791(4) 0.6425(3) 0.9166(3) 0.0368(10) Uani 1 1 d .
H62 H 1.9138 0.6677 0.9584 0.044 Uiso 1 1 calc R
C63 C 1.7826(4) 0.5860(3) 0.9095(2) 0.0292(8) Uani 1 1 d .
H63 H 1.7509 0.5731 0.9465 0.035 Uiso 1 1 calc R
C64 C 1.9763(3) 0.3774(4) 0.77559(18) 0.0329(9) Uani 1 1 d .
H64A H 1.9202 0.3307 0.7574 0.049 Uiso 1 1 calc R
H64B H 2.0496 0.3704 0.7601 0.049 Uiso 1 1 calc R
H64C H 1.9400 0.4340 0.7609 0.049 Uiso 1 1 calc R
C65 C 2.0915(4) 0.2692(4) 0.8967(3) 0.0452(12) Uani 1 1 d .
H65A H 2.1178 0.2706 0.9449 0.068 Uiso 1 1 calc R
H65B H 2.1611 0.2628 0.8777 0.068 Uiso 1 1 calc R
H65C H 2.0374 0.2197 0.8831 0.068 Uiso 1 1 calc R
C66 C 2.1065(4) 0.4658(4) 0.9026(3) 0.0416(11) Uani 1 1 d .
H66A H 2.0599 0.5197 0.8934 0.062 Uiso 1 1 calc R
H66B H 2.1757 0.4694 0.8831 0.062 Uiso 1 1 calc R
H66C H 2.1338 0.4579 0.9505 0.062 Uiso 1 1 calc R
C67 C 0.3633(4) 0.4172(3) 0.14024(19) 0.0381(11) Uani 1 1 d .
H67A H 0.4341 0.3963 0.1735 0.046 Uiso 1 1 calc R
H67B H 0.3505 0.4792 0.1498 0.046 Uiso 1 1 calc R

loop_
_atom_site_aniso_label
_atom_site_aniso_U_11
_atom_site_aniso_U_22
_atom_site_aniso_U_33
_atom_site_aniso_U_23
_atom_site_aniso_U_13
_atom_site_aniso_U_12
Ti1 0.01044(18) 0.0247(3) 0.01448(18) -0.0002(3) 0.00192(14) 0.0000(2)
Ti2 0.0160(2) 0.0312(3) 0.01375(19) 0.0004(3) 0.00030(15) 0.0015(3)
Cl1 0.0160(2) 0.0275(4) 0.0189(3) 0.0003(4) 0.0064(2) 0.0006(3)
Cl2 0.0174(3) 0.0312(4) 0.0199(3) 0.0001(4) 0.0074(2) 0.0001(4)
Cl3 0.0196(4) 0.0304(5) 0.0233(4) -0.0053(3) 0.0061(3) -0.0058(3)
Cl4 0.0189(4) 0.0303(5) 0.0219(4) 0.0039(3) 0.0055(3) 0.0053(3)
Cl5 0.0170(3) 0.0379(5) 0.0247(3) -0.0004(5) 0.0047(2) 0.0010(4)
Cl6 0.0209(3) 0.0348(5) 0.0228(3) -0.0017(4) 0.0071(2) 0.0008(4)
Cl7 0.0265(4) 0.0395(6) 0.0237(5) -0.0086(4) 0.0018(3) -0.0047(4)
Cl8 0.0298(5) 0.0443(7) 0.0261(5) 0.0119(4) 0.0057(4) 0.0108(4)
Cl9 0.1239(15) 0.1118(19) 0.0453(7) 0.0270(9) 0.0519(9) 0.0514(14)
Cl10 0.0293(6) 0.151(2) 0.1263(16) 0.0804(16) 0.0036(8) -0.0166(8)
P1 0.0114(3) 0.0229(5) 0.0140(4) -0.0006(3) 0.0028(3) 0.0004(3)
P2 0.0115(3) 0.0231(5) 0.0136(4) 0.0009(3) 0.0024(3) -0.0002(3)
P3 0.0142(4) 0.0269(5) 0.0139(4) -0.0005(3) 0.0019(3) -0.0011(3)
P4 0.0161(4) 0.0263(5) 0.0143(4) 0.0010(3) 0.0032(3) 0.0021(3)
Si1 0.0136(3) 0.0681(8) 0.0186(3) 0.0007(6) 0.0052(3) 0.0002(6)
Si2 0.0159(4) 0.0339(7) 0.0278(4) -0.0044(4) 0.0057(3) -0.0001(3)
O1 0.0119(8) 0.0524(16) 0.0145(8) 0.0005(14) 0.0025(6) 0.0012(13)
O7 0.0147(9) 0.0356(18) 0.0202(9) -0.0011(10) 0.0034(7) 0.0020(9)
N1 0.0110(8) 0.0212(13) 0.0160(9) 0.0030(13) 0.0014(7) 0.0019(12)
N2 0.0148(9) 0.0249(13) 0.0127(9) -0.0002(13) 0.0004(7) 0.0010(13)
C1 0.0130(10) 0.0328(17) 0.0148(11) 0.0001(15) 0.0006(8) 0.0006(15)
C2 0.0105(10) 0.0268(16) 0.0159(11) 0.0004(15) -0.0001(8) 0.0009(13)
C3 0.0181(11) 0.0324(19) 0.0155(11) -0.0009(15) 0.0016(9) 0.0004(15)
C4 0.0243(14) 0.038(2) 0.0171(12) -0.0021(16) -0.0039(10) -0.0009(17)
C5 0.0170(12) 0.031(2) 0.0254(13) 0.0027(16) -0.0043(10) 0.0033(15)
C6 0.0131(11) 0.036(2) 0.0237(13) 0.0001(17) 0.0009(9) -0.0002(15)
C7 0.0135(13) 0.0204(18) 0.0170(16) 0.0017(12) 0.0041(11) 0.0003(11)
C8 0.0213(17) 0.028(2) 0.0214(18) 0.0000(14) 0.0060(13) -0.0028(14)
C9 0.031(2) 0.027(2) 0.032(2) -0.0019(16) 0.0123(17) -0.0039(15)
C10 0.027(2) 0.035(2) 0.029(2) 0.0099(17) 0.0135(16) 0.0024(16)
C11 0.0280(18) 0.028(2) 0.0240(19) 0.0014(14) 0.0120(15) 0.0028(15)
C12 0.0223(16) 0.026(2) 0.0208(17) -0.0031(13) 0.0071(13) -0.0006(13)
C13 0.0160(14) 0.0223(19) 0.0196(17) 0.0014(12) 0.0073(12) 0.0017(12)
C14 0.0280(18) 0.029(2) 0.0225(19) -0.0031(14) 0.0061(14) 0.0061(14)
C15 0.041(2) 0.032(2) 0.0251(19) -0.0062(16) 0.0140(17) 0.0023(17)
C16 0.042(2) 0.028(2) 0.037(2) -0.0012(17) 0.0219(19) 0.0115(17)
C17 0.0238(18) 0.033(2) 0.042(2) 0.0058(17) 0.0147(17) 0.0116(15)
C18 0.0193(15) 0.025(2) 0.0261(18) 0.0009(14) 0.0065(13) 0.0050(13)
C19 0.0135(14) 0.0204(19) 0.0190(16) -0.0014(12) 0.0026(12) -0.0023(11)
C20 0.0271(17) 0.023(2) 0.0203(17) -0.0018(13) 0.0086(13) -0.0031(13)
C21 0.0272(19) 0.036(3) 0.0221(19) -0.0060(15) 0.0126(15) -0.0049(15)
C22 0.0256(19) 0.036(3) 0.035(2) -0.0097(17) 0.0144(16) -0.0026(16)
C23 0.033(2) 0.022(2) 0.041(3) -0.0022(17) 0.0151(19) 0.0050(16)
C24 0.0280(19) 0.023(2) 0.025(2) 0.0004(14) 0.0107(15) 0.0010(14)
C25 0.0179(15) 0.0225(19) 0.0191(16) 0.0023(12) 0.0057(12) -0.0026(12)
C26 0.0255(17) 0.031(2) 0.0223(18) 0.0014(14) 0.0056(14) -0.0062(14)
C27 0.036(2) 0.033(2) 0.0250(19) 0.0083(15) 0.0112(16) -0.0027(16)
C28 0.032(2) 0.030(2) 0.039(2) 0.0018(17) 0.0158(17) -0.0101(16)
C29 0.0206(16) 0.030(2) 0.032(2) 0.0008(15) 0.0096(14) -0.0052(14)
C30 0.0177(15) 0.027(2) 0.0231(17) -0.0009(13) 0.0058(13) -0.0037(13)
C31 0.0194(17) 0.301(12) 0.0150(15) -0.004(6) 0.0055(13) -0.011(5)
C32 0.077(4) 0.049(4) 0.075(4) -0.017(3) 0.057(4) -0.004(3)
C33 0.038(2) 0.053(3) 0.045(3) 0.011(2) 0.021(2) -0.001(2)
C34 0.0171(12) 0.026(2) 0.0187(12) -0.0009(12) 0.0018(9) -0.0004(12)
C35 0.0146(10) 0.0277(16) 0.0145(10) -0.0004(15) 0.0002(8) 0.0001(14)
C36 0.0205(12) 0.0293(17) 0.0157(11) 0.0011(16) 0.0025(9) 0.0007(16)
C37 0.0298(14) 0.0330(18) 0.0144(11) -0.0023(17) 0.0015(10) -0.0006(19)
C38 0.0282(15) 0.036(2) 0.0200(13) -0.0003(16) -0.0062(11) -0.0006(17)
C39 0.0188(13) 0.039(3) 0.0243(14) -0.0023(14) -0.0018(11) 0.0022(14)
C40 0.0162(14) 0.029(2) 0.0199(17) 0.0036(13) 0.0035(12) -0.0027(12)
C41 0.033(2) 0.038(2) 0.0250(18) -0.0056(15) 0.0099(15) -0.0106(17)
C42 0.033(2) 0.031(2) 0.031(2) -0.0018(15) 0.0081(16) -0.0124(16)
C43 0.0219(17) 0.035(2) 0.0261(19) 0.0075(15) 0.0050(14) -0.0048(14)
C44 0.0195(15) 0.039(2) 0.0234(18) 0.0030(15) 0.0058(13) -0.0021(14)
C45 0.0170(14) 0.031(2) 0.0203(16) -0.0027(13) 0.0017(12) -0.0018(13)
C46 0.0165(14) 0.0207(18) 0.0221(16) -0.0013(12) 0.0040(12) 0.0013(11)
C47 0.0236(17) 0.028(2) 0.0297(19) 0.0022(14) 0.0043(14) 0.0035(14)
C48 0.033(2) 0.035(3) 0.047(3) 0.0075(19) 0.0063(19) 0.0076(17)
C49 0.037(2) 0.034(3) 0.061(3) 0.002(2) 0.016(2) 0.0113(19)
C50 0.046(3) 0.032(3) 0.050(3) -0.010(2) 0.022(2) 0.0067(19)
C51 0.036(2) 0.027(2) 0.029(2) 0.0003(15) 0.0112(16) 0.0029(16)
C52 0.0171(14) 0.031(2) 0.0153(15) -0.0029(12) 0.0033(12) 0.0033(12)
C53 0.0189(15) 0.029(2) 0.0265(18) -0.0020(14) 0.0061(13) -0.0007(13)
C54 0.0216(17) 0.034(2) 0.031(2) -0.0094(16) 0.0098(14) -0.0028(14)
C55 0.0196(16) 0.039(3) 0.035(2) -0.0098(17) 0.0038(15) 0.0055(15)
C56 0.032(2) 0.026(2) 0.031(2) 0.0020(15) 0.0043(15) 0.0098(15)
C57 0.0279(18) 0.028(2) 0.0270(18) 0.0019(14) 0.0063(14) 0.0091(14)
C58 0.0191(15) 0.0193(19) 0.0254(17) 0.0015(12) 0.0060(13) -0.0004(12)
C59 0.039(2) 0.024(2) 0.0291(19) 0.0027(14) 0.0195(16) 0.0005(15)
C60 0.049(3) 0.033(3) 0.051(3) 0.002(2) 0.030(2) -0.0063(19)
C61 0.038(2) 0.033(3) 0.065(3) -0.006(2) 0.023(2) -0.0139(18)
C62 0.031(2) 0.033(3) 0.046(2) -0.0090(18) 0.0084(18) -0.0110(17)
C63 0.0271(19) 0.034(2) 0.0265(19) -0.0014(15) 0.0070(14) -0.0038(15)
C64 0.0231(14) 0.046(3) 0.0319(16) -0.0048(17) 0.0116(12) 0.0011(16)
C65 0.029(2) 0.037(3) 0.067(3) 0.005(2) 0.006(2) 0.0138(18)
C66 0.0289(19) 0.050(3) 0.048(3) -0.020(2) 0.0134(18) -0.0171(19)
C67 0.0278(18) 0.063(3) 0.0237(16) -0.0079(16) 0.0057(14) -0.0067(17)

loop_
_atom_type_symbol
_atom_type_description
_atom_type_scat_dispersion_real
_atom_type_scat_dispersion_imag
_atom_type_scat_source
C C 0.0033 0.0016 'International Tables Vol C Tables 4.2.6.8 and 6.1.1.4'
H H 0.0000 0.0000 'International Tables Vol C Tables 4.2.6.8 and 6.1.1.4'
N N 0.0061 0.0033 'International Tables Vol C Tables 4.2.6.8 and 6.1.1.4'
O O 0.0106 0.0060 'International Tables Vol C Tables 4.2.6.8 and 6.1.1.4'
Si Si 0.0817 0.0704 'International Tables Vol C Tables 4.2.6.8 and 6.1.1.4'
P P 0.1023 0.0942 'International Tables Vol C Tables 4.2.6.8 and 6.1.1.4'
Cl Cl 0.1484 0.1585 'International Tables Vol C Tables 4.2.6.8 and 6.1.1.4'
Ti Ti 0.2776 0.4457 'International Tables Vol C Tables 4.2.6.8 and 6.1.1.4'

loop_
_geom_angle_atom_site_label_1
_geom_angle_atom_site_label_2
_geom_angle_atom_site_label_3
_geom_angle
Cl3 Ti1 Cl4 114.77(4)
Cl3 Ti1 Cl1 94.42(4)
Cl4 Ti1 Cl1 94.95(4)
Cl3 Ti1 Cl2 92.56(4)
Cl4 Ti1 Cl2 92.25(4)
Cl1 Ti1 Cl2 166.82(3)
Cl3 Ti1 P1 91.27(4)
Cl4 Ti1 P1 153.93(4)
Cl1 Ti1 P1 83.75(3)
Cl2 Ti1 P1 84.93(3)
Cl3 Ti1 P2 154.65(4)
Cl4 Ti1 P2 90.57(4)
Cl1 Ti1 P2 83.75(3)
Cl2 Ti1 P2 85.16(3)
P1 Ti1 P2 63.38(3)
Cl8 Ti2 Cl7 115.33(4)
Cl8 Ti2 Cl6 94.17(5)
Cl7 Ti2 Cl6 93.82(5)
Cl8 Ti2 Cl5 94.40(5)
Cl7 Ti2 Cl5 94.26(5)
Cl6 Ti2 Cl5 164.40(3)
Cl8 Ti2 P3 153.13(5)
Cl7 Ti2 P3 91.47(5)
Cl6 Ti2 P3 85.47(4)
Cl5 Ti2 P3 81.00(4)
Cl8 Ti2 P4 90.19(5)
Cl7 Ti2 P4 154.46(5)
Cl6 Ti2 P4 84.89(3)
Cl5 Ti2 P4 82.07(4)
P3 Ti2 P4 62.99(3)
N1 P1 C7 108.63(15)
N1 P1 C13 111.98(15)
C7 P1 C13 99.62(18)
N1 P1 Ti1 94.66(10)
C7 P1 Ti1 119.12(11)
C13 P1 Ti1 122.67(13)
N1 P2 C19 109.26(15)
N1 P2 C25 111.56(15)
C19 P2 C25 100.03(18)
N1 P2 Ti1 94.39(11)
C19 P2 Ti1 118.09(11)
C25 P2 Ti1 123.33(13)
N2 P3 C46 109.13(15)
N2 P3 C40 110.62(16)
C46 P3 C40 97.91(18)
N2 P3 Ti2 95.30(11)
C46 P3 Ti2 127.50(13)
C40 P3 Ti2 116.20(13)
N2 P4 C52 110.40(16)
N2 P4 C58 108.30(16)
C52 P4 C58 99.76(18)
N2 P4 Ti2 95.00(11)
C52 P4 Ti2 115.27(13)
C58 P4 Ti2 127.63(13)
O1 Si1 C32 110.4(3)
O1 Si1 C31 104.85(15)
C32 Si1 C31 112.1(5)
O1 Si1 C33 110.5(2)
C32 Si1 C33 109.4(3)
C31 Si1 C33 109.5(5)
O7 Si2 C64 104.66(14)
O7 Si2 C66 111.01(18)
C64 Si2 C66 110.6(2)
O7 Si2 C65 110.5(2)
C64 Si2 C65 110.8(3)
C66 Si2 C65 109.3(3)
C1 O1 Si1 130.28(18)
C34 O7 Si2 129.1(2)
C2 N1 P1 125.5(3)
C2 N1 P2 124.8(3)
P1 N1 P2 107.53(11)
C35 N2 P3 125.0(3)
C35 N2 P4 124.9(3)
P3 N2 P4 106.67(12)
O1 C1 C6 123.8(2)
O1 C1 C2 117.4(2)
C6 C1 C2 118.8(2)
C3 C2 C1 120.4(2)
C3 C2 N1 121.1(2)
C1 C2 N1 118.6(2)
C4 C3 C2 120.1(3)
C4 C3 H3 119.9
C2 C3 H3 119.9
C3 C4 C5 119.4(3)
C3 C4 H4 120.3
C5 C4 H4 120.3
C6 C5 C4 120.7(3)
C6 C5 H5 119.6
C4 C5 H5 119.6
C5 C6 C1 120.6(3)
C5 C6 H6 119.7
C1 C6 H6 119.7
C8 C7 C12 118.6(4)
C8 C7 P1 118.5(3)
C12 C7 P1 122.6(3)
C7 C8 C9 120.6(4)
C7 C8 H8 119.7
C9 C8 H8 119.7
C8 C9 C10 119.9(4)
C8 C9 H9 120.0
C10 C9 H9 120.0
C11 C10 C9 119.5(4)
C11 C10 H10 120.2
C9 C10 H10 120.2
C10 C11 C12 120.0(4)
C10 C11 H11 120.0
C12 C11 H11 120.0
C11 C12 C7 121.3(4)
C11 C12 H12 119.4
C7 C12 H12 119.4
C14 C13 C18 120.0(4)
C14 C13 P1 119.1(3)
C18 C13 P1 120.0(3)
C13 C14 C15 120.0(4)
C13 C14 H14 120.0
C15 C14 H14 120.0
C16 C15 C14 119.9(4)
C16 C15 H15 120.0
C14 C15 H15 120.0
C15 C16 C17 120.3(4)
C15 C16 H16 119.8
C17 C16 H16 119.8
C16 C17 C18 120.5(4)
C16 C17 H17 119.8
C18 C17 H17 119.8
C17 C18 C13 119.3(4)
C17 C18 H18 120.3
C13 C18 H18 120.3
C24 C19 C20 118.9(4)
C24 C19 P2 117.8(3)
C20 C19 P2 123.0(3)
C21 C20 C19 119.7(4)
C21 C20 H20 120.1
C19 C20 H20 120.1
C22 C21 C20 120.9(4)
C22 C21 H21 119.5
C20 C21 H21 119.5
C21 C22 C23 119.6(4)
C21 C22 H22 120.2
C23 C22 H22 120.2
C24 C23 C22 120.5(4)
C24 C23 H23 119.7
C22 C23 H23 119.7
C23 C24 C19 120.2(4)
C23 C24 H24 119.9
C19 C24 H24 119.9
C26 C25 C30 119.7(4)
C26 C25 P2 119.6(3)
C30 C25 P2 120.1(3)
C25 C26 C27 120.0(4)
C25 C26 H26 120.0
C27 C26 H26 120.0
C28 C27 C26 119.4(4)
C28 C27 H27 120.3
C26 C27 H27 120.3
C29 C28 C27 121.0(4)
C29 C28 H28 119.5
C27 C28 H28 119.5
C28 C29 C30 120.0(4)
C28 C29 H29 120.0
C30 C29 H29 120.0
C29 C30 C25 119.9(4)
C29 C30 H30 120.1
C25 C30 H30 120.1
Si1 C31 H31A 109.5
Si1 C31 H31B 109.5
H31A C31 H31B 109.5
Si1 C31 H31C 109.5
H31A C31 H31C 109.5
H31B C31 H31C 109.5
Si1 C32 H32A 109.5
Si1 C32 H32B 109.5
H32A C32 H32B 109.5
Si1 C32 H32C 109.5
H32A C32 H32C 109.5
H32B C32 H32C 109.5
Si1 C33 H33A 109.5
Si1 C33 H33B 109.5
H33A C33 H33B 109.5
Si1 C33 H33C 109.5
H33A C33 H33C 109.5
H33B C33 H33C 109.5
O7 C34 C39 123.6(3)
O7 C34 C35 118.5(2)
C39 C34 C35 117.8(3)
C36 C35 C34 120.3(2)
C36 C35 N2 120.2(2)
C34 C35 N2 119.5(2)
C37 C36 C35 120.7(3)
C37 C36 H36 119.7
C35 C36 H36 119.7
C38 C37 C36 119.2(3)
C38 C37 H37 120.4
C36 C37 H37 120.4
C39 C38 C37 120.9(3)
C39 C38 H38 119.6
C37 C38 H38 119.6
C38 C39 C34 121.1(3)
C38 C39 H39 119.5
C34 C39 H39 119.5
C45 C40 C41 120.0(4)
C45 C40 P3 125.5(3)
C41 C40 P3 114.5(3)
C42 C41 C40 120.0(4)
C42 C41 H41 120.0
C40 C41 H41 120.0
C43 C42 C41 119.8(4)
C43 C42 H42 120.1
C41 C42 H42 120.1
C42 C43 C44 120.3(4)
C42 C43 H43 119.8
C44 C43 H43 119.8
C43 C44 C45 119.9(4)
C43 C44 H44 120.1
C45 C44 H44 120.1
C40 C45 C44 120.0(4)
C40 C45 H45 120.0
C44 C45 H45 120.0
C51 C46 C47 119.2(4)
C51 C46 P3 121.6(3)
C47 C46 P3 118.9(3)
C48 C47 C46 120.4(4)
C48 C47 H47 119.8
C46 C47 H47 119.8
C47 C48 C49 120.1(5)
C47 C48 H48 120.0
C49 C48 H48 120.0
C50 C49 C48 119.5(4)
C50 C49 H49 120.2
C48 C49 H49 120.2
C49 C50 C51 120.8(4)
C49 C50 H50 119.6
C51 C50 H50 119.6
C50 C51 C46 120.0(4)
C50 C51 H51 120.0
C46 C51 H51 120.0
C53 C52 C57 119.5(4)
C53 C52 P4 124.6(3)
C57 C52 P4 115.6(3)
C54 C53 C52 119.9(4)
C54 C53 H53 120.1
C52 C53 H53 120.1
C55 C54 C53 120.6(4)
C55 C54 H54 119.7
C53 C54 H54 119.7
C54 C55 C56 119.9(4)
C54 C55 H55 120.1
C56 C55 H55 120.1
C57 C56 C55 119.6(4)
C57 C56 H56 120.2
C55 C56 H56 120.2
C56 C57 C52 120.4(4)
C56 C57 H57 119.8
C52 C57 H57 119.8
C59 C58 C63 119.6(4)
C59 C58 P4 121.3(3)
C63 C58 P4 118.8(3)
C58 C59 C60 119.1(4)
C58 C59 H59 120.4
C60 C59 H59 120.4
C61 C60 C59 121.4(4)
C61 C60 H60 119.3
C59 C60 H60 119.3
C60 C61 C62 119.8(4)
C60 C61 H61 120.1
C62 C61 H61 120.1
C63 C62 C61 119.6(4)
C63 C62 H62 120.2
C61 C62 H62 120.2
C62 C63 C58 120.5(4)
C62 C63 H63 119.8
C58 C63 H63 119.8
Si2 C64 H64A 109.5
Si2 C64 H64B 109.5
H64A C64 H64B 109.5
Si2 C64 H64C 109.5
H64A C64 H64C 109.5
H64B C64 H64C 109.5
Si2 C65 H65A 109.5
Si2 C65 H65B 109.5
H65A C65 H65B 109.5
Si2 C65 H65C 109.5
H65A C65 H65C 109.5
H65B C65 H65C 109.5
Si2 C66 H66A 109.5
Si2 C66 H66B 109.5
H66A C66 H66B 109.5
Si2 C66 H66C 109.5
H66A C66 H66C 109.5
H66B C66 H66C 109.5
Cl10 C67 Cl9 111.7(3)
Cl10 C67 H67A 109.3
Cl9 C67 H67A 109.3
Cl10 C67 H67B 109.3
Cl9 C67 H67B 109.3
H67A C67 H67B 107.9

loop_
_geom_bond_atom_site_label_1
_geom_bond_atom_site_label_2
_geom_bond_distance
Ti1 Cl3 2.2577(12)
Ti1 Cl4 2.2694(12)
Ti1 Cl1 2.2796(8)
Ti1 Cl2 2.3022(8)
Ti1 P1 2.6314(11)
Ti1 P2 2.6340(11)
Ti2 Cl8 2.2360(14)
Ti2 Cl7 2.2414(14)
Ti2 Cl6 2.2917(9)
Ti2 Cl5 2.2953(9)
Ti2 P3 2.6344(12)
Ti2 P4 2.6393(12)
Cl9 C67 1.730(4)
Cl10 C67 1.725(5)
P1 N1 1.711(4)
P1 C7 1.816(4)
P1 C13 1.820(4)
P2 N1 1.718(3)
P2 C19 1.814(4)
P2 C25 1.822(4)
P3 N2 1.715(4)
P3 C46 1.820(4)
P3 C40 1.824(4)
P4 N2 1.720(4)
P4 C52 1.816(4)
P4 C58 1.830(4)
Si1 O1 1.674(2)
Si1 C32 1.834(7)
Si1 C31 1.848(4)
Si1 C33 1.859(6)
Si2 O7 1.693(2)
Si2 C64 1.846(4)
Si2 C66 1.847(5)
Si2 C65 1.859(5)
O1 C1 1.350(3)
O7 C34 1.342(4)
N1 C2 1.440(3)
N2 C35 1.442(3)
C1 C6 1.393(4)
C1 C2 1.405(4)
C2 C3 1.392(4)
C3 C4 1.390(4)
C3 H3 0.9500
C4 C5 1.393(5)
C4 H4 0.9500
C5 C6 1.380(4)
C5 H5 0.9500
C6 H6 0.9500
C7 C8 1.390(6)
C7 C12 1.391(5)
C8 C9 1.398(6)
C8 H8 0.9500
C9 C10 1.400(7)
C9 H9 0.9500
C10 C11 1.384(7)
C10 H10 0.9500
C11 C12 1.389(6)
C11 H11 0.9500
C12 H12 0.9500
C13 C14 1.384(6)
C13 C18 1.402(5)
C14 C15 1.397(6)
C14 H14 0.9500
C15 C16 1.379(7)
C15 H15 0.9500
C16 C17 1.382(7)
C16 H16 0.9500
C17 C18 1.389(6)
C17 H17 0.9500
C18 H18 0.9500
C19 C24 1.398(6)
C19 C20 1.402(5)
C20 C21 1.389(6)
C20 H20 0.9500
C21 C22 1.370(7)
C21 H21 0.9500
C22 C23 1.390(7)
C22 H22 0.9500
C23 C24 1.379(6)
C23 H23 0.9500
C24 H24 0.9500
C25 C26 1.394(6)
C25 C30 1.399(5)
C26 C27 1.395(6)
C26 H26 0.9500
C27 C28 1.389(6)
C27 H27 0.9500
C28 C29 1.376(7)
C28 H28 0.9500
C29 C30 1.389(6)
C29 H29 0.9500
C30 H30 0.9500
C31 H31A 0.9800
C31 H31B 0.9800
C31 H31C 0.9800
C32 H32A 0.9800
C32 H32B 0.9800
C32 H32C 0.9800
C33 H33A 0.9800
C33 H33B 0.9800
C33 H33C 0.9800
C34 C39 1.399(4)
C34 C35 1.413(4)
C35 C36 1.390(4)
C36 C37 1.389(4)
C36 H36 0.9500
C37 C38 1.383(5)
C37 H37 0.9500
C38 C39 1.380(5)
C38 H38 0.9500
C39 H39 0.9500
C40 C45 1.378(6)
C40 C41 1.396(6)
C41 C42 1.393(6)
C41 H41 0.9500
C42 C43 1.378(6)
C42 H42 0.9500
C43 C44 1.393(7)
C43 H43 0.9500
C44 C45 1.395(6)
C44 H44 0.9500
C45 H45 0.9500
C46 C51 1.392(6)
C46 C47 1.399(6)
C47 C48 1.383(6)
C47 H47 0.9500
C48 C49 1.396(7)
C48 H48 0.9500
C49 C50 1.382(8)
C49 H49 0.9500
C50 C51 1.389(7)
C50 H50 0.9500
C51 H51 0.9500
C52 C53 1.394(6)
C52 C57 1.394(6)
C53 C54 1.391(6)
C53 H53 0.9500
C54 C55 1.384(7)
C54 H54 0.9500
C55 C56 1.396(7)
C55 H55 0.9500
C56 C57 1.394(6)
C56 H56 0.9500
C57 H57 0.9500
C58 C59 1.388(5)
C58 C63 1.398(6)
C59 C60 1.397(7)
C59 H59 0.9500
C60 C61 1.369(8)
C60 H60 0.9500
C61 C62 1.392(7)
C61 H61 0.9500
C62 C63 1.390(6)
C62 H62 0.9500
C63 H63 0.9500
C64 H64A 0.9800
C64 H64B 0.9800
C64 H64C 0.9800
C65 H65A 0.9800
C65 H65B 0.9800
C65 H65C 0.9800
C66 H66A 0.9800
C66 H66B 0.9800
C66 H66C 0.9800
C67 H67A 0.9900
C67 H67B 0.9900

loop_
_geom_torsion_atom_site_label_1
_geom_torsion_atom_site_label_2
_geom_torsion_atom_site_label_3
_geom_torsion_atom_site_label_4
_geom_torsion
Cl3 Ti1 P1 N1 -179.31(8)
Cl4 Ti1 P1 N1 3.48(13)
Cl1 Ti1 P1 N1 -85.01(8)
Cl2 Ti1 P1 N1 88.23(9)
P2 Ti1 P1 N1 1.11(8)
Cl3 Ti1 P1 C7 -64.97(15)
Cl4 Ti1 P1 C7 117.82(16)
Cl1 Ti1 P1 C7 29.33(15)
Cl2 Ti1 P1 C7 -157.43(15)
P2 Ti1 P1 C7 115.45(15)
Cl3 Ti1 P1 C13 60.79(15)
Cl4 Ti1 P1 C13 -116.42(16)
Cl1 Ti1 P1 C13 155.10(15)
Cl2 Ti1 P1 C13 -31.67(15)
P2 Ti1 P1 C13 -118.78(15)
Cl3 Ti1 P2 N1 -2.10(13)
Cl4 Ti1 P2 N1 179.94(8)
Cl1 Ti1 P2 N1 85.02(8)
Cl2 Ti1 P2 N1 -87.86(8)
P1 Ti1 P2 N1 -1.11(8)
Cl3 Ti1 P2 C19 -116.68(16)
Cl4 Ti1 P2 C19 65.35(15)
Cl1 Ti1 P2 C19 -29.56(15)
Cl2 Ti1 P2 C19 157.56(15)
P1 Ti1 P2 C19 -115.69(15)
Cl3 Ti1 P2 C25 117.36(17)
Cl4 Ti1 P2 C25 -60.61(16)
Cl1 Ti1 P2 C25 -155.53(16)
Cl2 Ti1 P2 C25 31.60(16)
P1 Ti1 P2 C25 118.35(16)
Cl8 Ti2 P3 N2 -2.49(13)
Cl7 Ti2 P3 N2 -178.49(9)
Cl6 Ti2 P3 N2 87.80(9)
Cl5 Ti2 P3 N2 -84.41(9)
P4 Ti2 P3 N2 1.23(8)
Cl8 Ti2 P3 C46 -121.57(17)
Cl7 Ti2 P3 C46 62.43(16)
Cl6 Ti2 P3 C46 -31.29(16)
Cl5 Ti2 P3 C46 156.51(16)
P4 Ti2 P3 C46 -117.85(16)
Cl8 Ti2 P3 C40 113.61(18)
Cl7 Ti2 P3 C40 -62.39(16)
Cl6 Ti2 P3 C40 -156.11(16)
Cl5 Ti2 P3 C40 31.69(16)
P4 Ti2 P3 C40 117.33(16)
Cl8 Ti2 P4 N2 177.10(9)
Cl7 Ti2 P4 N2 -0.57(14)
Cl6 Ti2 P4 N2 -88.74(9)
Cl5 Ti2 P4 N2 82.68(9)
P3 Ti2 P4 N2 -1.23(8)
Cl8 Ti2 P4 C52 61.74(16)
Cl7 Ti2 P4 C52 -115.93(18)
Cl6 Ti2 P4 C52 155.91(16)
Cl5 Ti2 P4 C52 -32.68(16)
P3 Ti2 P4 C52 -116.58(16)
Cl8 Ti2 P4 C58 -65.17(16)
Cl7 Ti2 P4 C58 117.17(18)
Cl6 Ti2 P4 C58 29.00(16)
Cl5 Ti2 P4 C58 -159.59(16)
P3 Ti2 P4 C58 116.51(16)
C32 Si1 O1 C1 62.5(6)
C31 Si1 O1 C1 -176.5(7)
C33 Si1 O1 C1 -58.7(5)
C64 Si2 O7 C34 -175.5(4)
C66 Si2 O7 C34 -56.2(4)
C65 Si2 O7 C34 65.2(4)
C7 P1 N1 C2 71.5(2)
C13 P1 N1 C2 -37.5(3)
Ti1 P1 N1 C2 -165.6(2)
C7 P1 N1 P2 -124.46(15)
C13 P1 N1 P2 126.50(17)
Ti1 P1 N1 P2 -1.60(11)
C19 P2 N1 C2 -72.5(2)
C25 P2 N1 C2 37.2(3)
Ti1 P2 N1 C2 165.7(2)
C19 P2 N1 P1 123.40(15)
C25 P2 N1 P1 -126.94(17)
Ti1 P2 N1 P1 1.59(11)
C46 P3 N2 C35 -29.0(3)
C40 P3 N2 C35 77.6(3)
Ti2 P3 N2 C35 -161.8(2)
C46 P3 N2 P4 131.04(16)
C40 P3 N2 P4 -122.33(17)
Ti2 P3 N2 P4 -1.75(11)
C52 P4 N2 C35 -78.8(3)
C58 P4 N2 C35 29.4(3)
Ti2 P4 N2 C35 161.8(2)
C52 P4 N2 P3 121.07(17)
C58 P4 N2 P3 -130.66(16)
Ti2 P4 N2 P3 1.75(11)
Si1 O1 C1 C6 0.8(8)
Si1 O1 C1 C2 -178.6(4)
O1 C1 C2 C3 -180.0(5)
C6 C1 C2 C3 0.6(7)
O1 C1 C2 N1 -0.2(6)
C6 C1 C2 N1 -179.7(5)
P1 N1 C2 C3 -99.1(4)
P2 N1 C2 C3 99.6(4)
P1 N1 C2 C1 81.2(5)
P2 N1 C2 C1 -80.2(5)
C1 C2 C3 C4 0.3(7)
N1 C2 C3 C4 -179.4(4)
C2 C3 C4 C5 -0.6(8)
C3 C4 C5 C6 0.0(8)
C4 C5 C6 C1 0.9(8)
O1 C1 C6 C5 179.4(5)
C2 C1 C6 C5 -1.2(8)
N1 P1 C7 C8 -152.9(3)
C13 P1 C7 C8 -35.6(3)
Ti1 P1 C7 C8 100.5(3)
N1 P1 C7 C12 33.3(3)
C13 P1 C7 C12 150.5(3)
Ti1 P1 C7 C12 -73.3(3)
C12 C7 C8 C9 1.1(6)
P1 C7 C8 C9 -172.9(3)
C7 C8 C9 C10 -0.8(6)
C8 C9 C10 C11 -0.6(7)
C9 C10 C11 C12 1.7(6)
C10 C11 C12 C7 -1.4(6)
C8 C7 C12 C11 -0.1(6)
P1 C7 C12 C11 173.8(3)
N1 P1 C13 C14 -134.9(3)
C7 P1 C13 C14 110.4(4)
Ti1 P1 C13 C14 -23.6(4)
N1 P1 C13 C18 55.9(4)
C7 P1 C13 C18 -58.8(3)
Ti1 P1 C13 C18 167.2(3)
C18 C13 C14 C15 0.3(6)
P1 C13 C14 C15 -168.9(3)
C13 C14 C15 C16 -0.7(7)
C14 C15 C16 C17 0.3(8)
C15 C16 C17 C18 0.6(7)
C16 C17 C18 C13 -1.0(7)
C14 C13 C18 C17 0.5(6)
P1 C13 C18 C17 169.6(3)
N1 P2 C19 C24 157.9(3)
C25 P2 C19 C24 40.7(3)
Ti1 P2 C19 C24 -95.9(3)
N1 P2 C19 C20 -28.3(3)
C25 P2 C19 C20 -145.5(3)
Ti1 P2 C19 C20 77.9(3)
C24 C19 C20 C21 1.5(6)
P2 C19 C20 C21 -172.2(3)
C19 C20 C21 C22 0.4(6)
C20 C21 C22 C23 -1.6(7)
C21 C22 C23 C24 0.9(7)
C22 C23 C24 C19 0.9(7)
C20 C19 C24 C23 -2.1(6)
P2 C19 C24 C23 171.9(3)
N1 P2 C25 C26 131.7(3)
C19 P2 C25 C26 -112.8(4)
Ti1 P2 C25 C26 20.7(4)
N1 P2 C25 C30 -56.7(4)
C19 P2 C25 C30 58.7(4)
Ti1 P2 C25 C30 -167.7(3)
C30 C25 C26 C27 1.2(7)
P2 C25 C26 C27 172.7(3)
C25 C26 C27 C28 0.3(7)
C26 C27 C28 C29 -1.2(7)
C27 C28 C29 C30 0.6(7)
C28 C29 C30 C25 0.9(7)
C26 C25 C30 C29 -1.8(6)
P2 C25 C30 C29 -173.3(3)
Si2 O7 C34 C39 -3.8(6)
Si2 O7 C34 C35 176.4(3)
O7 C34 C35 C36 -178.0(4)
C39 C34 C35 C36 2.2(7)
O7 C34 C35 N2 1.5(6)
C39 C34 C35 N2 -178.3(4)
P3 N2 C35 C36 -104.4(4)
P4 N2 C35 C36 99.1(4)
P3 N2 C35 C34 76.1(5)
P4 N2 C35 C34 -80.4(5)
C34 C35 C36 C37 -1.0(7)
N2 C35 C36 C37 179.4(5)
C35 C36 C37 C38 -0.6(8)
C36 C37 C38 C39 1.0(8)
C37 C38 C39 C34 0.2(8)
O7 C34 C39 C38 178.5(4)
C35 C34 C39 C38 -1.8(7)
N2 P3 C40 C45 2.2(4)
C46 P3 C40 C45 116.1(4)
Ti2 P3 C40 C45 -105.0(3)
N2 P3 C40 C41 -176.7(3)
C46 P3 C40 C41 -62.8(3)
Ti2 P3 C40 C41 76.1(3)
C45 C40 C41 C42 -0.6(7)
P3 C40 C41 C42 178.3(4)
C40 C41 C42 C43 0.2(7)
C41 C42 C43 C44 -0.4(7)
C42 C43 C44 C45 1.0(6)
C41 C40 C45 C44 1.3(6)
P3 C40 C45 C44 -177.5(3)
C43 C44 C45 C40 -1.5(6)
N2 P3 C46 C51 -120.2(3)
C40 P3 C46 C51 124.7(4)
Ti2 P3 C46 C51 -7.3(4)
N2 P3 C46 C47 65.4(3)
C40 P3 C46 C47 -49.7(4)
Ti2 P3 C46 C47 178.3(3)
C51 C46 C47 C48 0.9(6)
P3 C46 C47 C48 175.5(3)
C46 C47 C48 C49 -0.4(7)
C47 C48 C49 C50 0.2(8)
C48 C49 C50 C51 -0.7(8)
C49 C50 C51 C46 1.3(8)
C47 C46 C51 C50 -1.4(6)
P3 C46 C51 C50 -175.8(4)
N2 P4 C52 C53 -19.0(4)
C58 P4 C52 C53 -132.8(3)
Ti2 P4 C52 C53 87.1(3)
N2 P4 C52 C57 167.1(3)
C58 P4 C52 C57 53.3(3)
Ti2 P4 C52 C57 -86.7(3)
C57 C52 C53 C54 -2.2(6)
P4 C52 C53 C54 -175.8(3)
C52 C53 C54 C55 2.9(6)
C53 C54 C55 C56 -1.4(6)
C54 C55 C56 C57 -0.8(7)
C55 C56 C57 C52 1.5(7)
C53 C52 C57 C56 0.0(6)
P4 C52 C57 C56 174.2(3)
N2 P4 C58 C59 121.5(3)
C52 P4 C58 C59 -123.1(3)
Ti2 P4 C58 C59 9.7(4)
N2 P4 C58 C63 -64.3(4)
C52 P4 C58 C63 51.2(4)
Ti2 P4 C58 C63 -176.0(3)
C63 C58 C59 C60 2.7(6)
P4 C58 C59 C60 176.9(4)
C58 C59 C60 C61 -0.6(8)
C59 C60 C61 C62 -1.6(9)
C60 C61 C62 C63 1.7(8)
C61 C62 C63 C58 0.5(7)
C59 C58 C63 C62 -2.7(7)
P4 C58 C63 C62 -177.0(4)
